data_7012040
loop_
_publ_author_name
'Coxall, Robert A.'
'Lindoy, Leonard F.'
'Miller, Hamish A.'
'Parkin, Andrew'
'Parsons, Simon'
'Tasker, Peter A.'
'White, David J.'

_publ_section_title
;
 Solvent extraction of metal sulfates by zwitterionic forms of ditopic
 ligands
;
_journal_issue 1
_journal_name_full 'Dalton Transactions'
_journal_page_first 55
_journal_paper_doi 10.1039/b207015b
_journal_year 2003
_chemical_formula_moiety 'C34 H50 Cu N4 O4.SO4.2C2H5OH.1/2H2O'
_chemical_formula_sum 'C38 H63 Cu N4 O10.5 S'
_chemical_formula_weight 839.52
_chemical_name_systematic
; 
? 
;
_space_group_IT_number 14
_symmetry_cell_setting monoclinic
_symmetry_space_group_name_Hall '-P 2ybc'
_symmetry_space_group_name_H-M 'P 1 21/c 1'
_atom_sites_solution_hydrogens 'geometric and difmap'
_atom_sites_solution_primary direct
_atom_sites_solution_secondary difmap
_audit_creation_method SHELXL-97
_cell_angle_alpha 90.00
_cell_angle_beta 96.663(4)
_cell_angle_gamma 90.00
_cell_formula_units_Z 4
_cell_length_a 16.2663(7)
_cell_length_b 14.7419(11)
_cell_length_c 17.4166(7)
_cell_measurement_reflns_used 68
_cell_measurement_temperature 220(2)
_cell_measurement_theta_max 22
_cell_measurement_theta_min 20
_cell_volume 4148.2(4)
_computing_cell_refinement 'Stoe DIF4'
_computing_data_collection 'Stoe DIF4'
_computing_data_reduction 'Stoe REDU4'
_computing_molecular_graphics SHELXTL
_computing_structure_refinement 'SHELXL-97 (Sheldrick, 1997)'
_computing_structure_solution sir92
_diffrn_ambient_temperature 220(2)
_diffrn_measured_fraction_theta_full 0.984
_diffrn_measured_fraction_theta_max 0.984
_diffrn_measurement_method Omega-theta
_diffrn_radiation_monochromator graphite
_diffrn_radiation_source 'fine-focus sealed tube'
_diffrn_radiation_type CuK\a
_diffrn_radiation_wavelength 1.54184
_diffrn_reflns_av_R_equivalents 0.0218
_diffrn_reflns_av_sigmaI/netI 0.0287
_diffrn_reflns_limit_h_max 18
_diffrn_reflns_limit_h_min -18
_diffrn_reflns_limit_k_max 16
_diffrn_reflns_limit_k_min 0
_diffrn_reflns_limit_l_max 19
_diffrn_reflns_limit_l_min 0
_diffrn_reflns_number 8344
_diffrn_reflns_theta_full 60.09
_diffrn_reflns_theta_max 60.09
_diffrn_reflns_theta_min 2.73
_diffrn_standards_decay_% 0.5
_diffrn_standards_interval_time 120
_diffrn_standards_number 3
_exptl_absorpt_coefficient_mu 1.715
_exptl_absorpt_correction_T_max 0.3336
_exptl_absorpt_correction_T_min 0.2399
_exptl_absorpt_correction_type psi-scan
_exptl_crystal_colour Red
_exptl_crystal_density_diffrn 1.344
_exptl_crystal_density_method 'not measured'
_exptl_crystal_description block
_exptl_crystal_F_000 1792
_exptl_crystal_size_max 0.86
_exptl_crystal_size_mid 0.27
_exptl_crystal_size_min 0.16
_refine_diff_density_max 0.463
_refine_diff_density_min -0.410
_refine_diff_density_rms 0.053
_refine_ls_extinction_coef 0.00024(5)
_refine_ls_extinction_expression Fc^*^=kFc[1+0.001xFc^2^\l^3^/sin(2\q)]^-1/4^
_refine_ls_extinction_method SHELXL
_refine_ls_goodness_of_fit_ref 1.013
_refine_ls_hydrogen_treatment 'riding and freely refined'
_refine_ls_matrix_type full
_refine_ls_number_parameters 506
_refine_ls_number_reflns 6083
_refine_ls_number_restraints 8
_refine_ls_restrained_S_all 1.019
_refine_ls_R_factor_all 0.0615
_refine_ls_R_factor_gt 0.0462
_refine_ls_shift/su_max 0.001
_refine_ls_shift/su_mean 0.000
_refine_ls_structure_factor_coef Fsqd
_refine_ls_weighting_details 'calc w=1/[\s^2^(Fo^2^)+(0.0682P)^2^+3.3932P] where P=(Fo^2^+2Fc^2^)/3'
_refine_ls_weighting_scheme calc
_refine_ls_wR_factor_gt 0.1177
_refine_ls_wR_factor_ref 0.1263
_reflns_number_gt 4819
_reflns_number_total 6083
_reflns_threshold_expression >2sigma(I)
_cod_data_source_file b207015b.txt
_cod_data_source_block compoundCu1SO4
_cod_depositor_comments
;
The following automatic conversions were performed:
'_symmetry_cell_setting' value 'Monoclinic' changed to 'monoclinic'
according to '/home/saulius/struct/CIF-dictionaries/cif_core.dic'
dictionary named 'cif_core.dic' version 2.4.1 from 2010-06-29.

Automatic conversion script
Id: cif_fix_enum 1527 2010-12-29 10:47:43Z saulius 

The following automatic conversions were performed:

'_exptl_absorpt_correction_type' tag value 'Psi-scans' was replaced
with 'psi-scan' value.

Automatic conversion script
Id: cif_fix_values 1646 2011-03-28 12:23:43Z adriana 
;
_cod_original_sg_symbol_H-M P2(1)/c
_cod_original_formula_sum 'C38 H63 Cu N4 O10.50 S'
_cod_database_code 7012040

loop_
_symmetry_equiv_pos_as_xyz
'x, y, z'
'-x, y+1/2, -z+1/2'
'-x, -y, -z'
'x, -y-1/2, z-1/2'

loop_
_atom_site_label
_atom_site_type_symbol
_atom_site_fract_x
_atom_site_fract_y
_atom_site_fract_z
_atom_site_U_iso_or_equiv
_atom_site_adp_type
_atom_site_occupancy
_atom_site_symmetry_multiplicity
_atom_site_calc_flag
_atom_site_refinement_flags
_atom_site_disorder_assembly
_atom_site_disorder_group
Cu1 Cu 0.49203(3) -0.61026(3) 1.40906(2) 0.03328(16) Uani 1 1 d . . .
C1A C 0.65966(19) -0.5481(2) 1.45106(18) 0.0339(7) Uani 1 1 d . . .
O1A O 0.59436(13) -0.55198(15) 1.39980(12) 0.0374(5) Uani 1 1 d . . .
C2A C 0.6610(2) -0.5740(2) 1.52954(18) 0.0365(7) Uani 1 1 d . . .
C21A C 0.5896(2) -0.6111(2) 1.55949(19) 0.0391(8) Uani 1 1 d . . .
H21A H 0.5943 -0.6235 1.6128 0.047 Uiso 1 1 calc R . .
N2A N 0.51969(16) -0.62908(18) 1.51989(15) 0.0369(6) Uani 1 1 d . . .
C22A C 0.4500(2) -0.6627(3) 1.55887(19) 0.0429(8) Uani 1 1 d . . .
H22A H 0.4237 -0.6120 1.5829 0.052 Uiso 1 1 calc R . .
H22B H 0.4705 -0.7057 1.5996 0.052 Uiso 1 1 calc R . .
C3A C 0.7342(2) -0.5633(2) 1.58087(19) 0.0404(8) Uani 1 1 d . . .
H3A H 0.7337 -0.5810 1.6327 0.048 Uiso 1 1 calc R . .
C4A C 0.8060(2) -0.5284(2) 1.55870(18) 0.0383(8) Uani 1 1 d . . .
C41A C 0.8860(2) -0.5165(3) 1.6136(2) 0.0439(8) Uani 1 1 d . . .
C42A C 0.8726(3) -0.5390(3) 1.6973(2) 0.0570(10) Uani 1 1 d . . .
H42A H 0.8544 -0.6015 1.7002 0.086 Uiso 1 1 calc R . .
H42B H 0.8308 -0.4990 1.7139 0.086 Uiso 1 1 calc R . .
H42C H 0.9242 -0.5309 1.7306 0.086 Uiso 1 1 calc R . .
C43A C 0.9149(2) -0.4175(3) 1.6109(2) 0.0507(9) Uani 1 1 d . . .
H43A H 0.9656 -0.4098 1.6455 0.076 Uiso 1 1 calc R . .
H43B H 0.8725 -0.3778 1.6268 0.076 Uiso 1 1 calc R . .
H43C H 0.9249 -0.4024 1.5585 0.076 Uiso 1 1 calc R . .
C44A C 0.9538(2) -0.5791(3) 1.5889(3) 0.0637(11) Uani 1 1 d . . .
H44A H 0.9355 -0.6417 1.5903 0.095 Uiso 1 1 calc R . .
H44B H 1.0041 -0.5714 1.6240 0.095 Uiso 1 1 calc R . .
H44C H 0.9644 -0.5638 1.5368 0.095 Uiso 1 1 calc R . .
C5A C 0.8041(2) -0.5050(2) 1.48010(18) 0.0383(8) Uani 1 1 d . . .
H5A H 0.8525 -0.4817 1.4629 0.046 Uiso 1 1 calc R . .
C6A C 0.7346(2) -0.5147(2) 1.42699(18) 0.0354(7) Uani 1 1 d . . .
C61A C 0.7343(2) -0.4875(2) 1.34386(18) 0.0370(7) Uani 1 1 d . . .
H61A H 0.7754 -0.4395 1.3408 0.044 Uiso 1 1 calc R . .
H61B H 0.6799 -0.4620 1.3255 0.044 Uiso 1 1 calc R . .
N62A N 0.75265(17) -0.5639(2) 1.29013(16) 0.0400(7) Uani 1 1 d . . .
H62A H 0.734(2) -0.537(3) 1.242(2) 0.061(12) Uiso 1 1 d . . .
C63A C 0.8428(2) -0.5884(3) 1.2983(2) 0.0559(10) Uani 1 1 d . . .
H63A H 0.8758 -0.5347 1.2891 0.067 Uiso 1 1 calc R . .
H63B H 0.8601 -0.6100 1.3509 0.067 Uiso 1 1 calc R . .
C64A C 0.8572(3) -0.6609(4) 1.2413(3) 0.0775(14) Uani 1 1 d . . .
H64A H 0.8431 -0.6374 1.1888 0.093 Uiso 1 1 calc R . .
H64B H 0.9159 -0.6774 1.2474 0.093 Uiso 1 1 calc R . .
O65A O 0.8090(3) -0.7392(2) 1.2514(2) 0.0986(12) Uani 1 1 d . . .
C66A C 0.7240(3) -0.7174(4) 1.2395(3) 0.0830(16) Uani 1 1 d . . .
H66A H 0.6912 -0.7723 1.2447 0.100 Uiso 1 1 calc R . .
H66B H 0.7102 -0.6940 1.1869 0.100 Uiso 1 1 calc R . .
C67A C 0.7018(3) -0.6469(3) 1.2971(2) 0.0536(10) Uani 1 1 d . . .
H67A H 0.6428 -0.6317 1.2869 0.064 Uiso 1 1 calc R . .
H67B H 0.7122 -0.6712 1.3497 0.064 Uiso 1 1 calc R . .
C1B C 0.38961(19) -0.6084(2) 1.26255(18) 0.0351(7) Uani 1 1 d . . .
O1B O 0.46013(13) -0.58770(16) 1.30261(12) 0.0396(5) Uani 1 1 d . . .
C2B C 0.32128(19) -0.6483(2) 1.29404(18) 0.0359(7) Uani 1 1 d . . .
C21B C 0.3255(2) -0.6758(2) 1.37368(19) 0.0372(8) Uani 1 1 d . . .
H21B H 0.2777 -0.7018 1.3900 0.045 Uiso 1 1 calc R . .
N2B N 0.38892(16) -0.66783(18) 1.42442(14) 0.0348(6) Uani 1 1 d . . .
C22B C 0.3876(2) -0.7090(3) 1.50121(18) 0.0433(8) Uani 1 1 d . . .
H22C H 0.4006 -0.7738 1.4988 0.052 Uiso 1 1 calc R . .
H22D H 0.3322 -0.7030 1.5175 0.052 Uiso 1 1 calc R . .
C3B C 0.24748(19) -0.6658(2) 1.24622(19) 0.0376(8) Uani 1 1 d . . .
H3B H 0.2034 -0.6928 1.2684 0.045 Uiso 1 1 calc R . .
C4B C 0.2363(2) -0.6455(2) 1.16851(19) 0.0379(8) Uani 1 1 d . . .
C41B C 0.1539(2) -0.6585(3) 1.1171(2) 0.0430(8) Uani 1 1 d . . .
C42B C 0.0865(2) -0.6943(3) 1.1633(2) 0.0622(11) Uani 1 1 d . . .
H42D H 0.0787 -0.6522 1.2046 0.093 Uiso 1 1 calc R . .
H42E H 0.1029 -0.7530 1.1852 0.093 Uiso 1 1 calc R . .
H42F H 0.0351 -0.7005 1.1295 0.093 Uiso 1 1 calc R . .
C43B C 0.1654(2) -0.7252(3) 1.0515(2) 0.0644(12) Uani 1 1 d . . .
H43D H 0.1836 -0.7833 1.0733 0.097 Uiso 1 1 calc R . .
H43E H 0.2067 -0.7016 1.0208 0.097 Uiso 1 1 calc R . .
H43F H 0.1133 -0.7327 1.0190 0.097 Uiso 1 1 calc R . .
C44B C 0.1263(2) -0.5666(3) 1.0822(2) 0.0568(10) Uani 1 1 d . . .
H44D H 0.1190 -0.5241 1.1233 0.085 Uiso 1 1 calc R . .
H44E H 0.0743 -0.5737 1.0493 0.085 Uiso 1 1 calc R . .
H44F H 0.1681 -0.5437 1.0517 0.085 Uiso 1 1 calc R . .
C5B C 0.30559(19) -0.6098(2) 1.13716(18) 0.0348(7) Uani 1 1 d . . .
H5B H 0.3008 -0.5971 1.0839 0.042 Uiso 1 1 calc R . .
C6B C 0.38003(19) -0.5925(2) 1.18113(18) 0.0337(7) Uani 1 1 d . . .
C61B C 0.45377(19) -0.5624(2) 1.14315(18) 0.0332(7) Uani 1 1 d . . .
H61C H 0.4484 -0.5871 1.0906 0.040 Uiso 1 1 calc R . .
H61D H 0.5035 -0.5892 1.1715 0.040 Uiso 1 1 calc R . .
N62B N 0.46685(16) -0.46164(18) 1.13834(15) 0.0325(6) Uani 1 1 d . . .
H62B H 0.512(2) -0.456(3) 1.113(2) 0.056(11) Uiso 1 1 d . . .
C63B C 0.4873(2) -0.4150(2) 1.21401(19) 0.0410(8) Uani 1 1 d . . .
H63C H 0.5354 -0.4440 1.2432 0.049 Uiso 1 1 calc R . .
H63D H 0.4405 -0.4193 1.2445 0.049 Uiso 1 1 calc R . .
C64B C 0.5063(2) -0.3165(2) 1.1992(2) 0.0517(9) Uani 1 1 d . . .
H64C H 0.5193 -0.2852 1.2487 0.062 Uiso 1 1 calc R . .
H64D H 0.5552 -0.3129 1.1712 0.062 Uiso 1 1 calc R . .
O65B O 0.43903(17) -0.27198(17) 1.15550(17) 0.0593(7) Uani 1 1 d . . .
C66B C 0.4192(2) -0.3162(2) 1.0832(2) 0.0524(10) Uani 1 1 d . . .
H66C H 0.4669 -0.3129 1.0537 0.063 Uiso 1 1 calc R . .
H66D H 0.3729 -0.2845 1.0536 0.063 Uiso 1 1 calc R . .
C67B C 0.3962(2) -0.4141(2) 1.0930(2) 0.0416(8) Uani 1 1 d . . .
H67C H 0.3468 -0.4181 1.1202 0.050 Uiso 1 1 calc R . .
H67D H 0.3837 -0.4429 1.0423 0.050 Uiso 1 1 calc R . .
S2 S 0.67602(5) -0.45352(6) 1.09901(5) 0.0381(2) Uani 1 1 d . . .
O1S O 0.59360(14) -0.43594(18) 1.05506(13) 0.0467(6) Uani 1 1 d . A .
O2S O 0.6631(2) -0.5206(3) 1.1608(2) 0.0479(9) Uani 0.75 1 d P A 1
O3S O 0.7313(2) -0.4921(3) 1.0477(2) 0.0509(10) Uani 0.75 1 d P A 1
O4S O 0.7107(3) -0.3692(3) 1.1347(3) 0.0663(12) Uani 0.75 1 d P A 1
O2SA O 0.7233(10) -0.3752(12) 1.0967(9) 0.073(5) Uiso 0.25 1 d P A 2
O3SA O 0.6619(8) -0.4776(9) 1.1731(8) 0.051(4) Uiso 0.25 1 d P A 2
O4SA O 0.7187(11) -0.5276(12) 1.0654(11) 0.080(6) Uiso 0.25 1 d P A 2
O1C O 0.8607(11) -0.7261(12) 0.9553(9) 0.217(6) Uiso 0.50 1 d PD B 1
C2C C 0.8490(9) -0.6812(11) 1.0279(8) 0.112(4) Uiso 0.50 1 d PD B 1
H2C1 H 0.8700 -0.7206 1.0711 0.134 Uiso 0.50 1 calc PR B 1
H2C2 H 0.8813 -0.6249 1.0322 0.134 Uiso 0.50 1 calc PR B 1
C3C C 0.7646(10) -0.6606(12) 1.0334(11) 0.109(6) Uiso 0.50 1 d PD B 1
H3C1 H 0.7606 -0.6230 1.0785 0.163 Uiso 0.50 1 calc PR B 1
H3C2 H 0.7340 -0.7164 1.0381 0.163 Uiso 0.50 1 calc PR B 1
H3C3 H 0.7415 -0.6283 0.9874 0.163 Uiso 0.50 1 calc PR B 1
O1D O 0.7502(5) -0.6818(6) 1.0466(5) 0.078(3) Uiso 0.50 1 d PD C 2
C2D C 0.7959(8) -0.7035(11) 0.9874(8) 0.121(5) Uiso 0.50 1 d PD C 2
H2D1 H 0.7671 -0.6798 0.9389 0.145 Uiso 0.50 1 calc PR C 2
H2D2 H 0.7977 -0.7697 0.9828 0.145 Uiso 0.50 1 calc PR C 2
C3D C 0.8810(9) -0.6690(12) 0.9959(11) 0.134(5) Uiso 0.50 1 d PD C 2
H3D1 H 0.9118 -0.6984 0.9585 0.201 Uiso 0.50 1 calc PR C 2
H3D2 H 0.9070 -0.6819 1.0477 0.201 Uiso 0.50 1 calc PR C 2
H3D3 H 0.8803 -0.6040 0.9872 0.201 Uiso 0.50 1 calc PR C 2
O1E O 0.8537(3) -0.3783(4) 1.2221(3) 0.0445(16) Uiso 0.50 1 d PD D 1
C2E C 0.9163(6) -0.3610(7) 1.1782(5) 0.068(2) Uiso 0.50 1 d PD D 1
H2E1 H 0.9657 -0.3424 1.2121 0.082 Uiso 0.50 1 calc PR D 1
H2E2 H 0.9001 -0.3105 1.1431 0.082 Uiso 0.50 1 calc PR D 1
C3E C 0.9374(6) -0.4422(6) 1.1313(6) 0.067(2) Uiso 0.50 1 d PD D 1
H3E1 H 0.9806 -0.4259 1.0999 0.100 Uiso 0.50 1 calc PR D 1
H3E2 H 0.8886 -0.4615 1.0980 0.100 Uiso 0.50 1 calc PR D 1
H3E3 H 0.9565 -0.4914 1.1659 0.100 Uiso 0.50 1 calc PR D 1
O1F O 0.9666(8) -0.3466(8) 1.1501(7) 0.165(4) Uiso 0.50 1 d PD E 2
C2F C 0.9137(6) -0.4240(8) 1.1607(6) 0.078(3) Uiso 0.50 1 d PD E 2
H2F1 H 0.8821 -0.4387 1.1109 0.093 Uiso 0.50 1 calc PR E 2
H2F2 H 0.9489 -0.4763 1.1763 0.093 Uiso 0.50 1 calc PR E 2
C3F C 0.8570(5) -0.4108(7) 1.2167(5) 0.048(2) Uiso 0.50 1 d PD E 2
H3F1 H 0.8228 -0.4644 1.2189 0.072 Uiso 0.50 1 calc PR E 2
H3F2 H 0.8220 -0.3588 1.2022 0.072 Uiso 0.50 1 calc PR E 2
H3F3 H 0.8876 -0.4002 1.2671 0.072 Uiso 0.50 1 calc PR E 2
O1W O 0.6069(9) -0.6935(11) 1.0992(9) 0.213(6) Uiso 0.50 1 d P . .

loop_
_atom_site_aniso_label
_atom_site_aniso_U_11
_atom_site_aniso_U_22
_atom_site_aniso_U_33
_atom_site_aniso_U_23
_atom_site_aniso_U_13
_atom_site_aniso_U_12
Cu1 0.0325(3) 0.0375(3) 0.0297(3) 0.0047(2) 0.00289(18) -0.0028(2)
C1A 0.0345(17) 0.0344(18) 0.0319(17) -0.0028(14) 0.0008(14) -0.0014(14)
O1A 0.0349(12) 0.0469(14) 0.0297(11) 0.0031(10) 0.0010(9) -0.0054(10)
C2A 0.0402(18) 0.0376(18) 0.0318(17) 0.0004(14) 0.0047(14) -0.0021(14)
C21A 0.046(2) 0.0416(19) 0.0304(17) -0.0002(15) 0.0054(15) 0.0002(16)
N2A 0.0384(15) 0.0405(16) 0.0328(14) 0.0006(12) 0.0083(12) -0.0038(12)
C22A 0.0432(19) 0.051(2) 0.0353(18) 0.0052(16) 0.0080(15) -0.0035(16)
C3A 0.045(2) 0.045(2) 0.0299(17) -0.0011(15) -0.0015(15) -0.0008(16)
C4A 0.0401(19) 0.0403(19) 0.0332(17) -0.0048(15) -0.0010(14) -0.0026(15)
C41A 0.0398(19) 0.052(2) 0.0376(19) -0.0015(16) -0.0051(15) -0.0012(16)
C42A 0.059(2) 0.066(3) 0.041(2) 0.0050(19) -0.0125(18) -0.009(2)
C43A 0.047(2) 0.054(2) 0.048(2) -0.0058(18) -0.0078(17) -0.0086(18)
C44A 0.052(2) 0.065(3) 0.070(3) -0.009(2) -0.011(2) 0.011(2)
C5A 0.0369(18) 0.041(2) 0.0369(18) -0.0034(15) 0.0027(14) -0.0053(15)
C6A 0.0358(17) 0.0371(18) 0.0328(17) -0.0017(14) 0.0018(14) -0.0033(14)
C61A 0.0356(18) 0.0424(19) 0.0328(17) 0.0016(15) 0.0032(14) -0.0058(14)
N62A 0.0387(15) 0.0494(18) 0.0323(15) 0.0012(14) 0.0052(12) -0.0043(13)
C63A 0.044(2) 0.074(3) 0.051(2) -0.003(2) 0.0078(17) 0.0064(19)
C64A 0.068(3) 0.092(4) 0.077(3) -0.014(3) 0.027(3) 0.013(3)
O65A 0.124(3) 0.071(2) 0.109(3) -0.024(2) 0.050(3) 0.013(2)
C66A 0.104(4) 0.072(3) 0.080(3) -0.034(3) 0.042(3) -0.027(3)
C67A 0.064(2) 0.051(2) 0.048(2) -0.0097(18) 0.0169(18) -0.0143(19)
C1B 0.0332(17) 0.0333(18) 0.0380(18) 0.0052(14) 0.0007(14) 0.0006(14)
O1B 0.0334(12) 0.0494(14) 0.0345(12) 0.0112(10) -0.0020(9) -0.0081(10)
C2B 0.0320(17) 0.0387(18) 0.0371(18) 0.0050(15) 0.0051(14) 0.0011(14)
C21B 0.0327(17) 0.0379(19) 0.0417(19) 0.0033(15) 0.0082(15) -0.0035(14)
N2B 0.0348(15) 0.0375(16) 0.0324(14) 0.0063(12) 0.0050(12) -0.0010(12)
C22B 0.0433(19) 0.053(2) 0.0345(18) 0.0099(16) 0.0089(15) -0.0062(16)
C3B 0.0326(17) 0.0414(19) 0.0396(18) 0.0033(15) 0.0071(14) -0.0031(14)
C4B 0.0334(17) 0.0408(19) 0.0396(18) -0.0026(15) 0.0042(14) -0.0018(14)
C41B 0.0313(17) 0.056(2) 0.0412(19) -0.0011(17) 0.0003(14) -0.0046(16)
C42B 0.039(2) 0.089(3) 0.057(2) 0.007(2) -0.0026(18) -0.016(2)
C43B 0.047(2) 0.081(3) 0.063(3) -0.023(2) -0.0044(19) -0.005(2)
C44B 0.043(2) 0.072(3) 0.053(2) 0.008(2) -0.0019(17) 0.0061(19)
C5B 0.0372(17) 0.0347(18) 0.0320(16) 0.0006(14) 0.0021(13) 0.0012(14)
C6B 0.0310(17) 0.0332(18) 0.0372(18) 0.0013(14) 0.0054(14) -0.0001(13)
C61B 0.0342(17) 0.0317(18) 0.0339(17) -0.0002(14) 0.0045(13) 0.0000(13)
N62B 0.0328(14) 0.0334(15) 0.0324(14) 0.0015(11) 0.0076(12) -0.0010(11)
C63B 0.050(2) 0.0410(19) 0.0328(17) -0.0050(15) 0.0062(15) -0.0055(16)
C64B 0.064(2) 0.043(2) 0.048(2) -0.0081(17) 0.0060(18) -0.0074(18)
O65B 0.0635(17) 0.0354(14) 0.0786(19) -0.0041(14) 0.0062(14) 0.0070(13)
C66B 0.052(2) 0.040(2) 0.064(3) 0.0120(19) 0.0010(19) 0.0049(17)
C67B 0.0374(18) 0.043(2) 0.0435(19) 0.0069(16) 0.0002(15) 0.0007(15)
S2 0.0326(4) 0.0455(5) 0.0360(4) 0.0016(4) 0.0032(3) 0.0007(4)
O1S 0.0343(12) 0.0654(17) 0.0401(13) 0.0104(12) 0.0033(10) 0.0044(11)
O2S 0.047(2) 0.055(3) 0.040(2) 0.009(2) -0.0016(15) -0.0048(19)
O3S 0.0347(19) 0.081(3) 0.038(2) 0.001(2) 0.0124(15) 0.0062(19)
O4S 0.051(2) 0.049(2) 0.094(4) -0.024(2) -0.008(2) -0.0010(17)

loop_
_atom_type_symbol
_atom_type_description
_atom_type_scat_dispersion_real
_atom_type_scat_dispersion_imag
_atom_type_scat_source
C C 0.0181 0.0091 'International Tables Vol C Tables 4.2.6.8 and 6.1.1.4'
H H 0.0000 0.0000 'International Tables Vol C Tables 4.2.6.8 and 6.1.1.4'
S S 0.3331 0.5567 'International Tables Vol C Tables 4.2.6.8 and 6.1.1.4'
O O 0.0492 0.0322 'International Tables Vol C Tables 4.2.6.8 and 6.1.1.4'
N N 0.0311 0.0180 'International Tables Vol C Tables 4.2.6.8 and 6.1.1.4'
Cu Cu -1.9646 0.5888 'International Tables Vol C Tables 4.2.6.8 and 6.1.1.4'

loop_
_geom_angle_atom_site_label_1
_geom_angle_atom_site_label_2
_geom_angle_atom_site_label_3
_geom_angle
_geom_angle_site_symmetry_1
_geom_angle_site_symmetry_3
_geom_angle_publ_flag
O1B Cu1 O1A 88.90(9) . . ?
O1B Cu1 N2B 93.97(10) . . ?
O1A Cu1 N2B 176.85(10) . . ?
O1B Cu1 N2A 176.76(11) . . ?
O1A Cu1 N2A 92.56(10) . . ?
N2B Cu1 N2A 84.51(11) . . ?
O1A C1A C2A 124.6(3) . . ?
O1A C1A C6A 118.1(3) . . ?
C2A C1A C6A 117.4(3) . . ?
C1A O1A Cu1 127.8(2) . . ?
C3A C2A C1A 119.9(3) . . ?
C3A C2A C21A 118.1(3) . . ?
C1A C2A C21A 122.1(3) . . ?
N2A C21A C2A 125.8(3) . . ?
C21A N2A C22A 120.1(3) . . ?
C21A N2A Cu1 126.1(2) . . ?
C22A N2A Cu1 113.7(2) . . ?
N2A C22A C22B 109.9(3) . . ?
C4A C3A C2A 123.1(3) . . ?
C3A C4A C5A 116.2(3) . . ?
C3A C4A C41A 123.8(3) . . ?
C5A C4A C41A 120.0(3) . . ?
C4A C41A C43A 109.3(3) . . ?
C4A C41A C42A 111.4(3) . . ?
C43A C41A C42A 108.2(3) . . ?
C4A C41A C44A 109.9(3) . . ?
C43A C41A C44A 109.3(3) . . ?
C42A C41A C44A 108.7(3) . . ?
C6A C5A C4A 123.3(3) . . ?
C5A C6A C1A 120.1(3) . . ?
C5A C6A C61A 121.9(3) . . ?
C1A C6A C61A 118.0(3) . . ?
C6A C61A N62A 114.7(3) . . ?
C67A N62A C63A 109.9(3) . . ?
C67A N62A C61A 114.1(3) . . ?
C63A N62A C61A 112.3(3) . . ?
C64A C63A N62A 109.6(3) . . ?
O65A C64A C63A 111.6(4) . . ?
C66A O65A C64A 110.0(4) . . ?
O65A C66A C67A 111.4(4) . . ?
N62A C67A C66A 109.3(3) . . ?
O1B C1B C2B 124.5(3) . . ?
O1B C1B C6B 118.7(3) . . ?
C2B C1B C6B 116.8(3) . . ?
C1B O1B Cu1 127.2(2) . . ?
C3B C2B C1B 120.0(3) . . ?
C3B C2B C21B 117.5(3) . . ?
C1B C2B C21B 122.4(3) . . ?
N2B C21B C2B 125.7(3) . . ?
C21B N2B C22B 119.5(3) . . ?
C21B N2B Cu1 126.0(2) . . ?
C22B N2B Cu1 114.4(2) . . ?
N2B C22B C22A 109.8(3) . . ?
C4B C3B C2B 123.3(3) . . ?
C3B C4B C5B 116.2(3) . . ?
C3B C4B C41B 123.6(3) . . ?
C5B C4B C41B 120.2(3) . . ?
C42B C41B C44B 108.7(3) . . ?
C42B C41B C43B 109.2(3) . . ?
C44B C41B C43B 109.1(3) . . ?
C42B C41B C4B 111.5(3) . . ?
C44B C41B C4B 108.5(3) . . ?
C43B C41B C4B 109.9(3) . . ?
C6B C5B C4B 122.9(3) . . ?
C5B C6B C1B 120.6(3) . . ?
C5B C6B C61B 120.3(3) . . ?
C1B C6B C61B 119.0(3) . . ?
C6B C61B N62B 116.2(3) . . ?
C63B N62B C67B 109.3(3) . . ?
C63B N62B C61B 115.1(2) . . ?
C67B N62B C61B 112.8(3) . . ?
N62B C63B C64B 108.7(3) . . ?
O65B C64B C63B 112.0(3) . . ?
C64B O65B C66B 110.2(3) . . ?
O65B C66B C67B 111.9(3) . . ?
N62B C67B C66B 108.9(3) . . ?
O3SA S2 O2SA 113.1(8) . . ?
O3SA S2 O4SA 108.8(9) . . ?
O2SA S2 O4SA 108.7(9) . . ?
O3SA S2 O3S 130.9(6) . . ?
O2SA S2 O3S 85.6(7) . . ?
O4SA S2 O3S 25.9(6) . . ?
O3SA S2 O4S 85.4(6) . . ?
O2SA S2 O4S 28.9(6) . . ?
O4SA S2 O4S 128.8(7) . . ?
O3S S2 O4S 110.8(3) . . ?
O3SA S2 O1S 106.7(6) . . ?
O2SA S2 O1S 108.0(7) . . ?
O4SA S2 O1S 111.6(7) . . ?
O3S S2 O1S 109.64(18) . . ?
O4S S2 O1S 110.4(2) . . ?
O3SA S2 O2S 26.6(5) . . ?
O2SA S2 O2S 134.1(7) . . ?
O4SA S2 O2S 84.6(7) . . ?
O3S S2 O2S 109.4(3) . . ?
O4S S2 O2S 109.6(3) . . ?
O1S S2 O2S 106.98(17) . . ?
C3C C2C O1C 112.4(15) . . ?
O1D C2D C3D 115.4(14) . . ?
O1E C2E C3E 112.7(9) . . ?
C3F C2F O1F 114.6(11) . . ?

loop_
_geom_bond_atom_site_label_1
_geom_bond_atom_site_label_2
_geom_bond_distance
_geom_bond_site_symmetry_2
_geom_bond_publ_flag
Cu1 O1B 1.896(2) . ?
Cu1 O1A 1.897(2) . ?
Cu1 N2B 1.926(3) . ?
Cu1 N2A 1.950(3) . ?
C1A O1A 1.307(4) . ?
C1A C2A 1.417(4) . ?
C1A C6A 1.422(4) . ?
C2A C3A 1.412(5) . ?
C2A C21A 1.436(5) . ?
C21A N2A 1.287(4) . ?
N2A C22A 1.473(4) . ?
C22A C22B 1.507(5) . ?
C3A C4A 1.373(5) . ?
C4A C5A 1.408(5) . ?
C4A C41A 1.532(5) . ?
C41A C43A 1.535(5) . ?
C41A C42A 1.535(5) . ?
C41A C44A 1.538(5) . ?
C5A C6A 1.383(4) . ?
C6A C61A 1.502(4) . ?
C61A N62A 1.515(4) . ?
N62A C67A 1.490(5) . ?
N62A C63A 1.501(5) . ?
C63A C64A 1.496(6) . ?
C64A O65A 1.418(6) . ?
O65A C66A 1.411(6) . ?
C66A C67A 1.517(6) . ?
C1B O1B 1.308(4) . ?
C1B C2B 1.423(4) . ?
C1B C6B 1.428(4) . ?
C2B C3B 1.403(5) . ?
C2B C21B 1.439(4) . ?
C21B N2B 1.283(4) . ?
N2B C22B 1.471(4) . ?
C3B C4B 1.377(5) . ?
C4B C5B 1.410(4) . ?
C4B C41B 1.536(5) . ?
C41B C42B 1.527(5) . ?
C41B C44B 1.531(5) . ?
C41B C43B 1.534(5) . ?
C5B C6B 1.379(4) . ?
C6B C61B 1.503(4) . ?
C61B N62B 1.504(4) . ?
N62B C63B 1.489(4) . ?
N62B C67B 1.492(4) . ?
C63B C64B 1.514(5) . ?
C64B O65B 1.419(5) . ?
O65B C66B 1.422(5) . ?
C66B C67B 1.506(5) . ?
S2 O3SA 1.383(13) . ?
S2 O2SA 1.391(17) . ?
S2 O4SA 1.453(19) . ?
S2 O3S 1.455(4) . ?
S2 O4S 1.472(4) . ?
S2 O1S 1.487(2) . ?
S2 O2S 1.494(4) . ?
O1C C2C 1.459(15) . ?
C2C C3C 1.421(15) . ?
O1D C2D 1.378(14) . ?
C2D C3D 1.465(15) . ?
O1E C2E 1.367(10) . ?
C2E C3E 1.511(11) . ?
O1F C2F 1.453(13) . ?
C2F C3F 1.433(12) . ?
